data_1567051
loop_
_publ_author_name
'Bischof, Tobias'
'Guo, Xueying'
'Krummenacher, Ivo'
'Be\&sler, Lukas'
'Lin, Zhenyang'
'Finze, Maik'
'Braunschweig, Holger'

_publ_section_title
;
 Alkene insertion reactivity of a o-carboranyl-substituted 9-borafluorene
;
_journal_name_full 'Chemical Science'
_journal_paper_doi 10.1039/D2SC02750J
_journal_year 2022
_chemical_formula_moiety 'C18 H27 B11 O, 0.5(C6 H6)'
_chemical_formula_sum 'C21 H30 B11 O'
_chemical_formula_weight 417.36
_space_group_crystal_system triclinic
_space_group_IT_number 2
_space_group_name_Hall '-P 1'
_space_group_name_H-M_alt 'P -1'
_atom_sites_solution_hydrogens geom
_atom_sites_solution_primary dual
_atom_sites_solution_secondary difmap
_audit_creation_method SHELXL-2018/3
_audit_update_record
;
2022-05-12 deposited with the CCDC.	2022-06-02 downloaded from the CCDC.
;
_cell_angle_alpha 105.252(2)
_cell_angle_beta 90.534(2)
_cell_angle_gamma 92.608(2)
_cell_formula_units_Z 2
_cell_length_a 7.88220(10)
_cell_length_b 11.7078(2)
_cell_length_c 13.3880(3)
_cell_measurement_reflns_used 8817
_cell_measurement_temperature 100(2)
_cell_measurement_theta_max 76.6580
_cell_measurement_theta_min 3.9560
_cell_volume 1190.45(4)
_computing_cell_refinement 'CrysAlisPro 1.171.40.45a (Rigaku OD, 2019)'
_computing_data_collection 'CrysAlisPro 1.171.40.45a (Rigaku OD, 2019)'
_computing_data_reduction 'CrysAlisPro 1.171.40.45a (Rigaku OD, 2019)'
_computing_molecular_graphics 'SHELXL-2018/3 (Sheldrick, 2018)'
_computing_publication_material 'SHELXL-2018/3 (Sheldrick, 2018)'
_computing_structure_refinement 'SHELXL-2018/3 (Sheldrick, 2018)'
_computing_structure_solution 'SHELXT 2014/5 (Sheldrick, 2014)'
_diffrn_ambient_temperature 100(2)
_diffrn_measured_fraction_theta_full 1.000
_diffrn_measured_fraction_theta_max 0.999
_diffrn_measurement_device_type 'XtaLAB Synergy, Dualflex, HyPix'
_diffrn_measurement_method '\w scans'
_diffrn_radiation_type CuK\a
_diffrn_radiation_wavelength 1.54184
_diffrn_reflns_av_R_equivalents 0.0417
_diffrn_reflns_av_unetI/netI 0.0417
_diffrn_reflns_Laue_measured_fraction_full 1.000
_diffrn_reflns_Laue_measured_fraction_max 0.999
_diffrn_reflns_limit_h_max 9
_diffrn_reflns_limit_h_min -9
_diffrn_reflns_limit_k_max 14
_diffrn_reflns_limit_k_min -14
_diffrn_reflns_limit_l_max 16
_diffrn_reflns_limit_l_min -13
_diffrn_reflns_number 16474
_diffrn_reflns_point_group_measured_fraction_full 1.000
_diffrn_reflns_point_group_measured_fraction_max 0.999
_diffrn_reflns_theta_full 72.000
_diffrn_reflns_theta_max 72.126
_diffrn_reflns_theta_min 3.423
_diffrn_source 'micro-focus sealed X-ray tube'
_exptl_absorpt_coefficient_mu 0.448
_exptl_absorpt_correction_T_max 1.000
_exptl_absorpt_correction_T_min 0.520
_exptl_absorpt_correction_type gaussian
_exptl_absorpt_process_details sadabs
_exptl_crystal_colour colourless
_exptl_crystal_density_diffrn 1.164
_exptl_crystal_description plate
_exptl_crystal_F_000 438
_exptl_crystal_size_max 0.322
_exptl_crystal_size_mid 0.186
_exptl_crystal_size_min 0.047
_refine_diff_density_max 0.290
_refine_diff_density_min -0.304
_refine_diff_density_rms 0.052
_refine_ls_extinction_method none
_refine_ls_goodness_of_fit_ref 1.103
_refine_ls_hydrogen_treatment mixed
_refine_ls_matrix_type full
_refine_ls_number_parameters 311
_refine_ls_number_reflns 4698
_refine_ls_number_restraints 0
_refine_ls_restrained_S_all 1.103
_refine_ls_R_factor_all 0.0546
_refine_ls_R_factor_gt 0.0457
_refine_ls_shift/su_max 0.026
_refine_ls_shift/su_mean 0.000
_refine_ls_structure_factor_coef Fsqd
_refine_ls_weighting_details 'w=1/[\s^2^(Fo^2^)+(0.0717P)^2^+0.3160P] where P=(Fo^2^+2Fc^2^)/3'
_refine_ls_weighting_scheme calc
_refine_ls_wR_factor_gt 0.1233
_refine_ls_wR_factor_ref 0.1366
_reflns_Friedel_coverage 0.000
_reflns_number_gt 4080
_reflns_number_total 4698
_reflns_threshold_expression 'I > 2\s(I)'
_cod_data_source_file d2sc02750j2.cif
_cod_data_source_block 2acetone
_cod_database_code 1567051
_shelx_shelxl_version_number 2018/3
_shelx_space_group_comment
;
The symmetry employed for this shelxl refinement is uniquely defined
by the following loop, which should always be used as a source of
symmetry information in preference to the above space-group names.
They are only intended as comments.
;

loop_
_space_group_symop_operation_xyz
'x, y, z'
'-x, -y, -z'

loop_
_atom_site_label
_atom_site_type_symbol
_atom_site_fract_x
_atom_site_fract_y
_atom_site_fract_z
_atom_site_U_iso_or_equiv
_atom_site_adp_type
_atom_site_occupancy
_atom_site_site_symmetry_order
_atom_site_calc_flag
_atom_site_refinement_flags_posn
_atom_site_refinement_flags_adp
_atom_site_refinement_flags_occupancy
_atom_site_disorder_assembly
_atom_site_disorder_group
B1_1 B 0.74441(18) 0.68375(13) 0.26802(11) 0.0204(3) Uani 1 1 d . . . . .
C1_1 C 0.83507(16) 0.73344(12) 0.38092(10) 0.0218(3) Uani 1 1 d . . . . .
C2_1 C 0.95084(17) 0.68679(13) 0.43659(11) 0.0263(3) Uani 1 1 d . . . . .
H2_1 H 0.994089 0.611298 0.406475 0.032 Uiso 1 1 calc R U . . .
C3_1 C 1.00417(19) 0.75014(15) 0.53661(12) 0.0337(3) Uani 1 1 d . . . . .
H3_1 H 1.082940 0.717371 0.574142 0.040 Uiso 1 1 calc R U . . .
C4_1 C 0.9424(2) 0.86055(15) 0.58102(11) 0.0354(4) Uani 1 1 d . . . . .
H4_1 H 0.977573 0.902392 0.649421 0.043 Uiso 1 1 calc R U . . .
C5_1 C 0.82960(19) 0.91058(13) 0.52659(11) 0.0317(3) Uani 1 1 d . . . . .
H5_1 H 0.789128 0.986919 0.556844 0.038 Uiso 1 1 calc R U . . .
C6_1 C 0.77634(17) 0.84750(12) 0.42691(10) 0.0242(3) Uani 1 1 d . . . . .
C7_1 C 0.66410(16) 0.88605(12) 0.35384(11) 0.0245(3) Uani 1 1 d . . . . .
C8_1 C 0.58873(19) 0.99433(13) 0.36804(13) 0.0326(3) Uani 1 1 d . . . . .
H8_1 H 0.599818 1.052544 0.432603 0.039 Uiso 1 1 calc R U . . .
C9_1 C 0.49703(19) 1.01588(14) 0.28626(15) 0.0367(4) Uani 1 1 d . . . . .
H9_1 H 0.443424 1.088882 0.295539 0.044 Uiso 1 1 calc R U . . .
C10_1 C 0.48287(18) 0.93212(14) 0.19133(13) 0.0341(4) Uani 1 1 d . . . . .
H10_1 H 0.423204 0.949228 0.135418 0.041 Uiso 1 1 calc R U . . .
C11_1 C 0.55584(17) 0.82270(13) 0.17744(12) 0.0275(3) Uani 1 1 d . . . . .
H11_1 H 0.544890 0.765349 0.112381 0.033 Uiso 1 1 calc R U . . .
C12_1 C 0.64488(16) 0.79758(12) 0.25914(10) 0.0231(3) Uani 1 1 d . . . . .
C1_2 C 0.63044(15) 0.55608(11) 0.24805(9) 0.0190(3) Uani 1 1 d . . . . .
C2_2 C 0.46418(17) 0.54468(13) 0.32215(10) 0.0261(3) Uani 1 1 d . . . . .
C3_2 C 0.4176(2) 0.65239(15) 0.40598(12) 0.0365(4) Uani 1 1 d . . . . .
H3A_2 H 0.368898 0.710246 0.374160 0.055 Uiso 1 1 calc R U . . .
H3B_2 H 0.519691 0.688146 0.446685 0.055 Uiso 1 1 calc R U . . .
H3C_2 H 0.334184 0.628537 0.451394 0.055 Uiso 1 1 calc R U . . .
B4_2 B 0.72534(19) 0.42252(13) 0.21362(12) 0.0234(3) Uani 1 1 d . . . . .
H4_2 H 0.864936 0.414632 0.200481 0.035(5) Uiso 1 1 calc R . . . .
B5_2 B 0.58958(18) 0.46588(13) 0.12533(11) 0.0201(3) Uani 1 1 d . . . . .
H5_2 H 0.639397 0.486576 0.053657 0.036(5) Uiso 1 1 calc R . . . .
B6_2 B 0.42644(18) 0.54568(14) 0.19618(11) 0.0226(3) Uani 1 1 d . . . . .
H6_2 H 0.367751 0.620195 0.172540 0.038(5) Uiso 1 1 calc R . . . .
B7_2 B 0.4409(2) 0.40577(17) 0.34176(12) 0.0332(4) Uani 1 1 d . . . . .
H7_2 H 0.390810 0.387236 0.414227 0.057(6) Uiso 1 1 calc R . . . .
B8_2 B 0.6059(2) 0.32482(15) 0.27110(13) 0.0312(4) Uani 1 1 d . . . . .
H8_2 H 0.666053 0.251491 0.295787 0.045(5) Uiso 1 1 calc R . . . .
B9_2 B 0.57081(19) 0.31850(14) 0.13783(12) 0.0245(3) Uani 1 1 d . . . . .
H9_2 H 0.607547 0.240877 0.074331 0.044(5) Uiso 1 1 calc R . . . .
B10_2 B 0.38498(19) 0.39584(14) 0.12764(11) 0.0224(3) Uani 1 1 d . . . . .
H10_2 H 0.298685 0.369575 0.057571 0.035(5) Uiso 1 1 calc R . . . .
B11_2 B 0.3059(2) 0.44929(15) 0.25367(12) 0.0285(3) Uani 1 1 d . . . . .
H11_2 H 0.166917 0.459563 0.267986 0.045(5) Uiso 1 1 calc R . . . .
B12_2 B 0.3948(2) 0.30871(15) 0.21817(12) 0.0277(3) Uani 1 1 d . . . . .
H12_2 H 0.315159 0.224592 0.208090 0.037(5) Uiso 1 1 calc R . . . .
B3_2 B 0.6446(2) 0.47493(15) 0.33919(12) 0.0276(3) Uani 1 1 d . . . . .
H3_2 H 0.729367 0.502460 0.409874 0.043(5) Uiso 1 1 calc R . . . .
O1_3 O 0.87719(11) 0.65096(8) 0.17701(7) 0.0212(2) Uani 1 1 d . . . . .
C2_3 C 0.99186(16) 0.71526(12) 0.15308(10) 0.0224(3) Uani 1 1 d . . . . .
C3_3 C 1.04030(19) 0.83717(13) 0.21404(12) 0.0313(3) Uani 1 1 d . . . . .
H3A_3 H 1.024079 0.892324 0.171343 0.047 Uiso 1 1 calc R U . . .
H3B_3 H 1.159876 0.841598 0.236084 0.047 Uiso 1 1 calc R U . . .
H3C_3 H 0.969102 0.858497 0.275145 0.047 Uiso 1 1 calc R U . . .
C1_3 C 1.08216(18) 0.66477(13) 0.05595(11) 0.0281(3) Uani 1 1 d . . . . .
H1A_3 H 1.017266 0.676791 -0.002941 0.042 Uiso 1 1 calc R U . . .
H1B_3 H 1.093782 0.579731 0.047170 0.042 Uiso 1 1 calc R U . . .
H1C_3 H 1.195098 0.704412 0.059408 0.042 Uiso 1 1 calc R U . . .
C1_4 C 0.9838(2) 0.89694(14) -0.07989(12) 0.0342(3) Uani 1 1 d . . . . .
H1_4 H 0.972588 0.826186 -0.134537 0.041 Uiso 1 1 calc R U . . .
C2_4 C 0.8487(2) 0.93184(14) -0.01516(12) 0.0339(3) Uani 1 1 d . . . . .
H2_4 H 0.745138 0.885112 -0.025728 0.041 Uiso 1 1 calc R U . . .
C3_4 C 0.8645(2) 1.03509(14) 0.06521(12) 0.0336(3) Uani 1 1 d . . . . .
H3_4 H 0.772190 1.058940 0.109762 0.040 Uiso 1 1 calc R U . . .

loop_
_atom_site_aniso_label
_atom_site_aniso_U_11
_atom_site_aniso_U_22
_atom_site_aniso_U_33
_atom_site_aniso_U_23
_atom_site_aniso_U_13
_atom_site_aniso_U_12
B1_1 0.0170(6) 0.0228(7) 0.0202(7) 0.0035(5) 0.0022(5) 0.0010(5)
C1_1 0.0168(6) 0.0234(6) 0.0223(6) 0.0013(5) 0.0016(5) -0.0009(5)
C2_1 0.0195(6) 0.0298(7) 0.0261(7) 0.0011(5) -0.0019(5) 0.0018(5)
C3_1 0.0261(7) 0.0426(9) 0.0282(7) 0.0026(6) -0.0067(6) 0.0003(6)
C4_1 0.0332(8) 0.0408(9) 0.0237(7) -0.0053(6) -0.0023(6) -0.0056(6)
C5_1 0.0313(7) 0.0273(7) 0.0294(7) -0.0047(6) 0.0061(6) -0.0022(6)
C6_1 0.0196(6) 0.0239(7) 0.0260(6) 0.0013(5) 0.0040(5) -0.0011(5)
C7_1 0.0192(6) 0.0229(7) 0.0310(7) 0.0060(5) 0.0067(5) 0.0009(5)
C8_1 0.0281(7) 0.0235(7) 0.0456(8) 0.0074(6) 0.0115(6) 0.0035(5)
C9_1 0.0248(7) 0.0276(7) 0.0643(11) 0.0226(7) 0.0116(7) 0.0053(6)
C10_1 0.0212(7) 0.0383(8) 0.0521(9) 0.0282(7) 0.0033(6) 0.0014(6)
C11_1 0.0200(6) 0.0327(7) 0.0341(7) 0.0164(6) 0.0023(5) -0.0008(5)
C12_1 0.0174(6) 0.0252(7) 0.0277(7) 0.0085(5) 0.0036(5) 0.0008(5)
C1_2 0.0166(6) 0.0237(6) 0.0161(5) 0.0045(5) -0.0005(4) 0.0001(5)
C2_2 0.0218(6) 0.0350(7) 0.0189(6) 0.0037(5) 0.0025(5) -0.0061(5)
C3_2 0.0282(7) 0.0456(9) 0.0276(7) -0.0033(6) 0.0101(6) -0.0074(6)
B4_2 0.0227(7) 0.0217(7) 0.0260(7) 0.0068(6) -0.0049(6) 0.0007(6)
B5_2 0.0200(7) 0.0228(7) 0.0166(6) 0.0041(5) -0.0016(5) -0.0007(5)
B6_2 0.0173(7) 0.0274(7) 0.0228(7) 0.0062(6) -0.0021(5) 0.0001(5)
B7_2 0.0363(9) 0.0427(10) 0.0210(7) 0.0128(7) -0.0049(6) -0.0171(7)
B8_2 0.0344(9) 0.0297(8) 0.0323(8) 0.0158(7) -0.0157(7) -0.0097(7)
B9_2 0.0237(7) 0.0228(7) 0.0264(7) 0.0063(6) -0.0049(6) -0.0025(6)
B10_2 0.0209(7) 0.0263(7) 0.0201(7) 0.0074(6) -0.0053(5) -0.0039(5)
B11_2 0.0222(7) 0.0359(9) 0.0245(7) 0.0045(6) 0.0006(6) -0.0068(6)
B12_2 0.0292(8) 0.0313(8) 0.0244(7) 0.0127(6) -0.0077(6) -0.0102(6)
B3_2 0.0303(8) 0.0334(8) 0.0212(7) 0.0129(6) -0.0083(6) -0.0090(6)
O1_3 0.0187(4) 0.0224(5) 0.0214(4) 0.0038(3) 0.0021(3) 0.0001(3)
C2_3 0.0182(6) 0.0258(7) 0.0237(6) 0.0071(5) -0.0004(5) 0.0016(5)
C3_3 0.0273(7) 0.0277(7) 0.0348(7) 0.0022(6) 0.0060(6) -0.0064(6)
C1_3 0.0259(7) 0.0329(7) 0.0245(7) 0.0060(6) 0.0054(5) -0.0012(6)
C1_4 0.0367(8) 0.0280(7) 0.0359(8) 0.0058(6) -0.0052(6) -0.0027(6)
C2_4 0.0286(7) 0.0316(8) 0.0403(8) 0.0094(6) -0.0055(6) -0.0070(6)
C3_4 0.0290(7) 0.0337(8) 0.0383(8) 0.0098(6) 0.0000(6) 0.0018(6)

loop_
_atom_type_symbol
_atom_type_description
_atom_type_scat_dispersion_real
_atom_type_scat_dispersion_imag
_atom_type_scat_source
C C 0.0181 0.0091 'International Tables Vol C Tables 4.2.6.8 and 6.1.1.4'
H H 0.0000 0.0000 'International Tables Vol C Tables 4.2.6.8 and 6.1.1.4'
B B 0.0090 0.0039 'International Tables Vol C Tables 4.2.6.8 and 6.1.1.4'
O O 0.0492 0.0322 'International Tables Vol C Tables 4.2.6.8 and 6.1.1.4'

loop_
_geom_angle_atom_site_label_1
_geom_angle_atom_site_label_2
_geom_angle_atom_site_label_3
_geom_angle
_geom_angle_site_symmetry_1
_geom_angle_site_symmetry_3
_geom_angle_publ_flag
O1_3 B1_1 C12_1 109.56(10) . . ?
O1_3 B1_1 C1_1 112.83(10) . . ?
C12_1 B1_1 C1_1 100.81(10) . . ?
O1_3 B1_1 C1_2 100.83(9) . . ?
C12_1 B1_1 C1_2 116.88(10) . . ?
C1_1 B1_1 C1_2 116.31(11) . . ?
C2_1 C1_1 C6_1 118.36(12) . . ?
C2_1 C1_1 B1_1 133.24(12) . . ?
C6_1 C1_1 B1_1 108.40(11) . . ?
C1_1 C2_1 C3_1 120.54(13) . . ?
C1_1 C2_1 H2_1 119.7 . . ?
C3_1 C2_1 H2_1 119.7 . . ?
C4_1 C3_1 C2_1 120.16(14) . . ?
C4_1 C3_1 H3_1 119.9 . . ?
C2_1 C3_1 H3_1 119.9 . . ?
C3_1 C4_1 C5_1 120.65(13) . . ?
C3_1 C4_1 H4_1 119.7 . . ?
C5_1 C4_1 H4_1 119.7 . . ?
C4_1 C5_1 C6_1 119.22(14) . . ?
C4_1 C5_1 H5_1 120.4 . . ?
C6_1 C5_1 H5_1 120.4 . . ?
C5_1 C6_1 C1_1 121.04(13) . . ?
C5_1 C6_1 C7_1 128.12(13) . . ?
C1_1 C6_1 C7_1 110.78(12) . . ?
C8_1 C7_1 C12_1 121.08(14) . . ?
C8_1 C7_1 C6_1 128.15(13) . . ?
C12_1 C7_1 C6_1 110.72(11) . . ?
C9_1 C8_1 C7_1 118.96(15) . . ?
C9_1 C8_1 H8_1 120.5 . . ?
C7_1 C8_1 H8_1 120.5 . . ?
C10_1 C9_1 C8_1 120.79(14) . . ?
C10_1 C9_1 H9_1 119.6 . . ?
C8_1 C9_1 H9_1 119.6 . . ?
C9_1 C10_1 C11_1 120.35(14) . . ?
C9_1 C10_1 H10_1 119.8 . . ?
C11_1 C10_1 H10_1 119.8 . . ?
C12_1 C11_1 C10_1 120.01(14) . . ?
C12_1 C11_1 H11_1 120.0 . . ?
C10_1 C11_1 H11_1 120.0 . . ?
C11_1 C12_1 C7_1 118.73(13) . . ?
C11_1 C12_1 B1_1 132.28(13) . . ?
C7_1 C12_1 B1_1 108.92(11) . . ?
B1_1 C1_2 C2_2 120.22(10) . . ?
B1_1 C1_2 B4_2 121.19(10) . . ?
C2_2 C1_2 B4_2 109.06(10) . . ?
B1_1 C1_2 B5_2 121.69(10) . . ?
C2_2 C1_2 B5_2 108.86(9) . . ?
B4_2 C1_2 B5_2 62.04(8) . . ?
B1_1 C1_2 B6_2 119.16(10) . . ?
C2_2 C1_2 B6_2 60.39(8) . . ?
B4_2 C1_2 B6_2 111.81(10) . . ?
B5_2 C1_2 B6_2 61.21(8) . . ?
B1_1 C1_2 B3_2 118.60(10) . . ?
C2_2 C1_2 B3_2 60.31(9) . . ?
B4_2 C1_2 B3_2 61.49(9) . . ?
B5_2 C1_2 B3_2 111.82(10) . . ?
B6_2 C1_2 B3_2 111.34(10) . . ?
C3_2 C2_2 C1_2 118.98(11) . . ?
C3_2 C2_2 B6_2 117.53(13) . . ?
C1_2 C2_2 B6_2 61.52(8) . . ?
C3_2 C2_2 B3_2 118.55(12) . . ?
C1_2 C2_2 B3_2 61.74(8) . . ?
B6_2 C2_2 B3_2 113.46(10) . . ?
C3_2 C2_2 B7_2 120.29(12) . . ?
C1_2 C2_2 B7_2 111.63(11) . . ?
B6_2 C2_2 B7_2 113.10(11) . . ?
B3_2 C2_2 B7_2 62.11(10) . . ?
C3_2 C2_2 B11_2 119.53(12) . . ?
C1_2 C2_2 B11_2 111.63(10) . . ?
B6_2 C2_2 B11_2 62.18(9) . . ?
B3_2 C2_2 B11_2 113.19(12) . . ?
B7_2 C2_2 B11_2 61.92(9) . . ?
C2_2 C3_2 H3A_2 109.5 . . ?
C2_2 C3_2 H3B_2 109.5 . . ?
H3A_2 C3_2 H3B_2 109.5 . . ?
C2_2 C3_2 H3C_2 109.5 . . ?
H3A_2 C3_2 H3C_2 109.5 . . ?
H3B_2 C3_2 H3C_2 109.5 . . ?
C1_2 B4_2 B3_2 59.82(8) . . ?
C1_2 B4_2 B5_2 59.09(8) . . ?
B3_2 B4_2 B5_2 108.11(11) . . ?
C1_2 B4_2 B8_2 106.54(11) . . ?
B3_2 B4_2 B8_2 59.71(9) . . ?
B5_2 B4_2 B8_2 108.07(10) . . ?
C1_2 B4_2 B9_2 106.14(10) . . ?
B3_2 B4_2 B9_2 107.78(11) . . ?
B5_2 B4_2 B9_2 59.91(8) . . ?
B8_2 B4_2 B9_2 60.09(8) . . ?
C1_2 B4_2 H4_2 123.2 . . ?
B3_2 B4_2 H4_2 121.6 . . ?
B5_2 B4_2 H4_2 121.6 . . ?
B8_2 B4_2 H4_2 122.0 . . ?
B9_2 B4_2 H4_2 122.2 . . ?
C1_2 B5_2 B6_2 59.68(8) . . ?
C1_2 B5_2 B4_2 58.87(8) . . ?
B6_2 B5_2 B4_2 108.01(10) . . ?
C1_2 B5_2 B9_2 106.36(10) . . ?
B6_2 B5_2 B9_2 108.00(10) . . ?
B4_2 B5_2 B9_2 60.41(8) . . ?
C1_2 B5_2 B10_2 106.58(10) . . ?
B6_2 B5_2 B10_2 59.91(8) . . ?
B4_2 B5_2 B10_2 108.36(10) . . ?
B9_2 B5_2 B10_2 60.04(8) . . ?
C1_2 B5_2 H5_2 123.3 . . ?
B6_2 B5_2 H5_2 121.6 . . ?
B4_2 B5_2 H5_2 121.5 . . ?
B9_2 B5_2 H5_2 121.9 . . ?
B10_2 B5_2 H5_2 121.9 . . ?
C2_2 B6_2 C1_2 58.09(7) . . ?
C2_2 B6_2 B5_2 105.38(10) . . ?
C1_2 B6_2 B5_2 59.11(8) . . ?
C2_2 B6_2 B10_2 105.67(10) . . ?
C1_2 B6_2 B10_2 106.72(10) . . ?
B5_2 B6_2 B10_2 60.65(8) . . ?
C2_2 B6_2 B11_2 59.10(8) . . ?
C1_2 B6_2 B11_2 106.40(10) . . ?
B5_2 B6_2 B11_2 108.37(11) . . ?
B10_2 B6_2 B11_2 59.95(9) . . ?
C2_2 B6_2 H6_2 124.0 . . ?
C1_2 B6_2 H6_2 123.1 . . ?
B5_2 B6_2 H6_2 121.9 . . ?
B10_2 B6_2 H6_2 122.2 . . ?
B11_2 B6_2 H6_2 121.7 . . ?
C2_2 B7_2 B12_2 105.55(11) . . ?
C2_2 B7_2 B11_2 59.14(9) . . ?
B12_2 B7_2 B11_2 60.02(9) . . ?
C2_2 B7_2 B3_2 58.88(9) . . ?
B12_2 B7_2 B3_2 108.33(12) . . ?
B11_2 B7_2 B3_2 108.26(11) . . ?
C2_2 B7_2 B8_2 105.20(11) . . ?
B12_2 B7_2 B8_2 60.53(10) . . ?
B11_2 B7_2 B8_2 108.40(11) . . ?
B3_2 B7_2 B8_2 59.75(10) . . ?
C2_2 B7_2 H7_2 124.2 . . ?
B12_2 B7_2 H7_2 121.9 . . ?
B11_2 B7_2 H7_2 121.3 . . ?
B3_2 B7_2 H7_2 121.5 . . ?
B8_2 B7_2 H7_2 122.1 . . ?
B3_2 B8_2 B7_2 59.99(10) . . ?
B3_2 B8_2 B4_2 59.79(9) . . ?
B7_2 B8_2 B4_2 107.55(12) . . ?
B3_2 B8_2 B9_2 107.88(11) . . ?
B7_2 B8_2 B9_2 107.39(11) . . ?
B4_2 B8_2 B9_2 60.13(9) . . ?
B3_2 B8_2 B12_2 107.73(12) . . ?
B7_2 B8_2 B12_2 59.54(10) . . ?
B4_2 B8_2 B12_2 107.84(10) . . ?
B9_2 B8_2 B12_2 59.87(9) . . ?
B3_2 B8_2 H8_2 121.8 . . ?
B7_2 B8_2 H8_2 122.2 . . ?
B4_2 B8_2 H8_2 121.8 . . ?
B9_2 B8_2 H8_2 121.8 . . ?
B12_2 B8_2 H8_2 121.9 . . ?
B5_2 B9_2 B10_2 60.07(8) . . ?
B5_2 B9_2 B12_2 107.85(11) . . ?
B10_2 B9_2 B12_2 60.02(8) . . ?
B5_2 B9_2 B8_2 107.64(11) . . ?
B10_2 B9_2 B8_2 108.08(11) . . ?
B12_2 B9_2 B8_2 60.07(9) . . ?
B5_2 B9_2 B4_2 59.68(8) . . ?
B10_2 B9_2 B4_2 107.80(11) . . ?
B12_2 B9_2 B4_2 107.71(11) . . ?
B8_2 B9_2 B4_2 59.78(8) . . ?
B5_2 B9_2 H9_2 121.9 . . ?
B10_2 B9_2 H9_2 121.6 . . ?
B12_2 B9_2 H9_2 121.8 . . ?
B8_2 B9_2 H9_2 121.8 . . ?
B4_2 B9_2 H9_2 122.0 . . ?
B6_2 B10_2 B11_2 60.19(9) . . ?
B6_2 B10_2 B9_2 107.50(10) . . ?
B11_2 B10_2 B9_2 107.76(10) . . ?
B6_2 B10_2 B5_2 59.44(8) . . ?
B11_2 B10_2 B5_2 107.60(10) . . ?
B9_2 B10_2 B5_2 59.89(8) . . ?
B6_2 B10_2 B12_2 107.77(10) . . ?
B11_2 B10_2 B12_2 59.75(9) . . ?
B9_2 B10_2 B12_2 60.04(9) . . ?
B5_2 B10_2 B12_2 107.72(10) . . ?
B6_2 B10_2 H10_2 122.0 . . ?
B11_2 B10_2 H10_2 121.8 . . ?
B9_2 B10_2 H10_2 121.9 . . ?
B5_2 B10_2 H10_2 122.1 . . ?
B12_2 B10_2 H10_2 121.8 . . ?
C2_2 B11_2 B7_2 58.94(9) . . ?
C2_2 B11_2 B12_2 105.35(11) . . ?
B7_2 B11_2 B12_2 59.97(10) . . ?
C2_2 B11_2 B10_2 105.30(10) . . ?
B7_2 B11_2 B10_2 108.36(12) . . ?
B12_2 B11_2 B10_2 60.48(9) . . ?
C2_2 B11_2 B6_2 58.72(8) . . ?
B7_2 B11_2 B6_2 107.84(11) . . ?
B12_2 B11_2 B6_2 108.09(11) . . ?
B10_2 B11_2 B6_2 59.86(8) . . ?
C2_2 B11_2 H11_2 124.3 . . ?
B7_2 B11_2 H11_2 121.5 . . ?
B12_2 B11_2 H11_2 122.0 . . ?
B10_2 B11_2 H11_2 122.0 . . ?
B6_2 B11_2 H11_2 121.7 . . ?
B7_2 B12_2 B11_2 60.01(10) . . ?
B7_2 B12_2 B10_2 107.83(11) . . ?
B11_2 B12_2 B10_2 59.77(9) . . ?
B7_2 B12_2 B9_2 107.85(11) . . ?
B11_2 B12_2 B9_2 107.69(11) . . ?
B10_2 B12_2 B9_2 59.93(8) . . ?
B7_2 B12_2 B8_2 59.93(10) . . ?
B11_2 B12_2 B8_2 107.92(11) . . ?
B10_2 B12_2 B8_2 108.01(11) . . ?
B9_2 B12_2 B8_2 60.06(9) . . ?
B7_2 B12_2 H12_2 121.8 . . ?
B11_2 B12_2 H12_2 121.9 . . ?
B10_2 B12_2 H12_2 121.8 . . ?
B9_2 B12_2 H12_2 121.8 . . ?
B8_2 B12_2 H12_2 121.7 . . ?
C2_2 B3_2 C1_2 57.96(8) . . ?
C2_2 B3_2 B8_2 105.70(11) . . ?
C1_2 B3_2 B8_2 106.28(10) . . ?
C2_2 B3_2 B4_2 104.99(10) . . ?
C1_2 B3_2 B4_2 58.70(8) . . ?
B8_2 B3_2 B4_2 60.50(9) . . ?
C2_2 B3_2 B7_2 59.01(10) . . ?
C1_2 B3_2 B7_2 106.12(11) . . ?
B8_2 B3_2 B7_2 60.26(10) . . ?
B4_2 B3_2 B7_2 108.31(11) . . ?
C2_2 B3_2 H3_2 124.1 . . ?
C1_2 B3_2 H3_2 123.5 . . ?
B8_2 B3_2 H3_2 122.1 . . ?
B4_2 B3_2 H3_2 122.2 . . ?
B7_2 B3_2 H3_2 121.7 . . ?
C2_3 O1_3 B1_1 128.92(10) . . ?
O1_3 C2_3 C3_3 124.34(12) . . ?
O1_3 C2_3 C1_3 116.85(12) . . ?
C3_3 C2_3 C1_3 118.80(12) . . ?
C2_3 C3_3 H3A_3 109.5 . . ?
C2_3 C3_3 H3B_3 109.5 . . ?
H3A_3 C3_3 H3B_3 109.5 . . ?
C2_3 C3_3 H3C_3 109.5 . . ?
H3A_3 C3_3 H3C_3 109.5 . . ?
H3B_3 C3_3 H3C_3 109.5 . . ?
C2_3 C1_3 H1A_3 109.5 . . ?
C2_3 C1_3 H1B_3 109.5 . . ?
H1A_3 C1_3 H1B_3 109.5 . . ?
C2_3 C1_3 H1C_3 109.5 . . ?
H1A_3 C1_3 H1C_3 109.5 . . ?
H1B_3 C1_3 H1C_3 109.5 . . ?
C2_4 C1_4 C3_4 120.30(15) . 2_775 ?
C2_4 C1_4 H1_4 119.9 . . ?
C3_4 C1_4 H1_4 119.9 2_775 . ?
C1_4 C2_4 C3_4 120.15(14) . . ?
C1_4 C2_4 H2_4 119.9 . . ?
C3_4 C2_4 H2_4 119.9 . . ?
C1_4 C3_4 C2_4 119.55(15) 2_775 . ?
C1_4 C3_4 H3_4 120.2 2_775 . ?
C2_4 C3_4 H3_4 120.2 . . ?

loop_
_geom_bond_atom_site_label_1
_geom_bond_atom_site_label_2
_geom_bond_distance
_geom_bond_site_symmetry_2
_geom_bond_publ_flag
B1_1 O1_3 1.5942(15) . ?
B1_1 C12_1 1.6070(19) . ?
B1_1 C1_1 1.6166(19) . ?
B1_1 C1_2 1.6661(19) . ?
C1_1 C2_1 1.3904(19) . ?
C1_1 C6_1 1.4162(19) . ?
C2_1 C3_1 1.399(2) . ?
C2_1 H2_1 0.9500 . ?
C3_1 C4_1 1.386(2) . ?
C3_1 H3_1 0.9500 . ?
C4_1 C5_1 1.387(2) . ?
C4_1 H4_1 0.9500 . ?
C5_1 C6_1 1.395(2) . ?
C5_1 H5_1 0.9500 . ?
C6_1 C7_1 1.482(2) . ?
C7_1 C8_1 1.393(2) . ?
C7_1 C12_1 1.4122(19) . ?
C8_1 C9_1 1.390(2) . ?
C8_1 H8_1 0.9500 . ?
C9_1 C10_1 1.386(3) . ?
C9_1 H9_1 0.9500 . ?
C10_1 C11_1 1.396(2) . ?
C10_1 H10_1 0.9500 . ?
C11_1 C12_1 1.396(2) . ?
C11_1 H11_1 0.9500 . ?
C1_2 C2_2 1.6725(17) . ?
C1_2 B4_2 1.7178(19) . ?
C1_2 B5_2 1.7218(18) . ?
C1_2 B6_2 1.7319(19) . ?
C1_2 B3_2 1.7379(19) . ?
C2_2 C3_2 1.513(2) . ?
C2_2 B6_2 1.7131(19) . ?
C2_2 B3_2 1.714(2) . ?
C2_2 B7_2 1.716(2) . ?
C2_2 B11_2 1.720(2) . ?
C3_2 H3A_2 0.9800 . ?
C3_2 H3B_2 0.9800 . ?
C3_2 H3C_2 0.9800 . ?
B4_2 B3_2 1.767(2) . ?
B4_2 B5_2 1.772(2) . ?
B4_2 B8_2 1.779(2) . ?
B4_2 B9_2 1.786(2) . ?
B4_2 H4_2 1.1200 . ?
B5_2 B6_2 1.758(2) . ?
B5_2 B9_2 1.777(2) . ?
B5_2 B10_2 1.780(2) . ?
B5_2 H5_2 1.1200 . ?
B6_2 B10_2 1.767(2) . ?
B6_2 B11_2 1.773(2) . ?
B6_2 H6_2 1.1200 . ?
B7_2 B12_2 1.767(2) . ?
B7_2 B11_2 1.768(2) . ?
B7_2 B3_2 1.770(2) . ?
B7_2 B8_2 1.774(3) . ?
B7_2 H7_2 1.1200 . ?
B8_2 B3_2 1.765(2) . ?
B8_2 B9_2 1.785(2) . ?
B8_2 B12_2 1.785(2) . ?
B8_2 H8_2 1.1200 . ?
B9_2 B10_2 1.779(2) . ?
B9_2 B12_2 1.781(2) . ?
B9_2 H9_2 1.1200 . ?
B10_2 B11_2 1.768(2) . ?
B10_2 B12_2 1.781(2) . ?
B10_2 H10_2 1.1200 . ?
B11_2 B12_2 1.768(2) . ?
B11_2 H11_2 1.1200 . ?
B12_2 H12_2 1.1200 . ?
B3_2 H3_2 1.1200 . ?
O1_3 C2_3 1.2477(16) . ?
C2_3 C3_3 1.4767(19) . ?
C2_3 C1_3 1.4827(18) . ?
C3_3 H3A_3 0.9800 . ?
C3_3 H3B_3 0.9800 . ?
C3_3 H3C_3 0.9800 . ?
C1_3 H1A_3 0.9800 . ?
C1_3 H1B_3 0.9800 . ?
C1_3 H1C_3 0.9800 . ?
C1_4 C2_4 1.387(2) . ?
C1_4 C3_4 1.388(2) 2_775 ?
C1_4 H1_4 0.9500 . ?
C2_4 C3_4 1.391(2) . ?
C2_4 H2_4 0.9500 . ?
C3_4 H3_4 0.9500 . ?

loop_
_geom_torsion_atom_site_label_1
_geom_torsion_atom_site_label_2
_geom_torsion_atom_site_label_3
_geom_torsion_atom_site_label_4
_geom_torsion
_geom_torsion_site_symmetry_1
_geom_torsion_site_symmetry_2
_geom_torsion_site_symmetry_3
_geom_torsion_site_symmetry_4
_geom_torsion_publ_flag
O1_3 B1_1 C1_1 C2_1 -57.90(19) . . . . ?
C12_1 B1_1 C1_1 C2_1 -174.65(14) . . . . ?
C1_2 B1_1 C1_1 C2_1 57.92(19) . . . . ?
O1_3 B1_1 C1_1 C6_1 122.59(11) . . . . ?
C12_1 B1_1 C1_1 C6_1 5.84(13) . . . . ?
C1_2 B1_1 C1_1 C6_1 -121.59(12) . . . . ?
C6_1 C1_1 C2_1 C3_1 1.6(2) . . . . ?
B1_1 C1_1 C2_1 C3_1 -177.87(13) . . . . ?
C1_1 C2_1 C3_1 C4_1 -0.3(2) . . . . ?
C2_1 C3_1 C4_1 C5_1 -1.1(2) . . . . ?
C3_1 C4_1 C5_1 C6_1 1.1(2) . . . . ?
C4_1 C5_1 C6_1 C1_1 0.2(2) . . . . ?
C4_1 C5_1 C6_1 C7_1 -176.85(13) . . . . ?
C2_1 C1_1 C6_1 C5_1 -1.6(2) . . . . ?
B1_1 C1_1 C6_1 C5_1 178.00(12) . . . . ?
C2_1 C1_1 C6_1 C7_1 175.95(11) . . . . ?
B1_1 C1_1 C6_1 C7_1 -4.46(14) . . . . ?
C5_1 C6_1 C7_1 C8_1 0.9(2) . . . . ?
C1_1 C6_1 C7_1 C8_1 -176.43(13) . . . . ?
C5_1 C6_1 C7_1 C12_1 178.18(13) . . . . ?
C1_1 C6_1 C7_1 C12_1 0.86(15) . . . . ?
C12_1 C7_1 C8_1 C9_1 -1.7(2) . . . . ?
C6_1 C7_1 C8_1 C9_1 175.38(13) . . . . ?
C7_1 C8_1 C9_1 C10_1 -1.1(2) . . . . ?
C8_1 C9_1 C10_1 C11_1 2.2(2) . . . . ?
C9_1 C10_1 C11_1 C12_1 -0.6(2) . . . . ?
C10_1 C11_1 C12_1 C7_1 -2.16(19) . . . . ?
C10_1 C11_1 C12_1 B1_1 -178.82(13) . . . . ?
C8_1 C7_1 C12_1 C11_1 3.30(19) . . . . ?
C6_1 C7_1 C12_1 C11_1 -174.22(11) . . . . ?
C8_1 C7_1 C12_1 B1_1 -179.32(12) . . . . ?
C6_1 C7_1 C12_1 B1_1 3.17(14) . . . . ?
O1_3 B1_1 C12_1 C11_1 52.40(18) . . . . ?
C1_1 B1_1 C12_1 C11_1 171.54(13) . . . . ?
C1_2 B1_1 C12_1 C11_1 -61.40(18) . . . . ?
O1_3 B1_1 C12_1 C7_1 -124.50(11) . . . . ?
C1_1 B1_1 C12_1 C7_1 -5.36(13) . . . . ?
C1_2 B1_1 C12_1 C7_1 121.70(12) . . . . ?
O1_3 B1_1 C1_2 C2_2 -177.44(10) . . . . ?
C12_1 B1_1 C1_2 C2_2 -58.82(15) . . . . ?
C1_1 B1_1 C1_2 C2_2 60.20(15) . . . . ?
O1_3 B1_1 C1_2 B4_2 39.94(13) . . . . ?
C12_1 B1_1 C1_2 B4_2 158.56(11) . . . . ?
C1_1 B1_1 C1_2 B4_2 -82.41(14) . . . . ?
O1_3 B1_1 C1_2 B5_2 -34.37(14) . . . . ?
C12_1 B1_1 C1_2 B5_2 84.25(14) . . . . ?
C1_1 B1_1 C1_2 B5_2 -156.72(11) . . . . ?
O1_3 B1_1 C1_2 B6_2 -106.69(11) . . . . ?
C12_1 B1_1 C1_2 B6_2 11.93(15) . . . . ?
C1_1 B1_1 C1_2 B6_2 130.95(11) . . . . ?
O1_3 B1_1 C1_2 B3_2 112.15(11) . . . . ?
C12_1 B1_1 C1_2 B3_2 -129.23(12) . . . . ?
C1_1 B1_1 C1_2 B3_2 -10.20(16) . . . . ?
B1_1 C1_2 C2_2 C3_2 1.02(18) . . . . ?
B4_2 C1_2 C2_2 C3_2 147.69(13) . . . . ?
B5_2 C1_2 C2_2 C3_2 -146.28(13) . . . . ?
B6_2 C1_2 C2_2 C3_2 -107.50(15) . . . . ?
B3_2 C1_2 C2_2 C3_2 108.81(14) . . . . ?
B1_1 C1_2 C2_2 B6_2 108.52(12) . . . . ?
B4_2 C1_2 C2_2 B6_2 -104.81(11) . . . . ?
B5_2 C1_2 C2_2 B6_2 -38.78(10) . . . . ?
B3_2 C1_2 C2_2 B6_2 -143.69(11) . . . . ?
B1_1 C1_2 C2_2 B3_2 -107.79(12) . . . . ?
B4_2 C1_2 C2_2 B3_2 38.88(10) . . . . ?
B5_2 C1_2 C2_2 B3_2 104.91(11) . . . . ?
B6_2 C1_2 C2_2 B3_2 143.69(11) . . . . ?
B1_1 C1_2 C2_2 B7_2 -146.11(11) . . . . ?
B4_2 C1_2 C2_2 B7_2 0.56(13) . . . . ?
B5_2 C1_2 C2_2 B7_2 66.59(13) . . . . ?
B6_2 C1_2 C2_2 B7_2 105.37(11) . . . . ?
B3_2 C1_2 C2_2 B7_2 -38.32(10) . . . . ?
B1_1 C1_2 C2_2 B11_2 146.68(12) . . . . ?
B4_2 C1_2 C2_2 B11_2 -66.65(13) . . . . ?
B5_2 C1_2 C2_2 B11_2 -0.62(14) . . . . ?
B6_2 C1_2 C2_2 B11_2 38.16(11) . . . . ?
B3_2 C1_2 C2_2 B11_2 -105.53(13) . . . . ?
B1_1 C1_2 B4_2 B3_2 107.93(12) . . . . ?
C2_2 C1_2 B4_2 B3_2 -38.35(9) . . . . ?
B5_2 C1_2 B4_2 B3_2 -140.11(10) . . . . ?
B6_2 C1_2 B4_2 B3_2 -103.22(11) . . . . ?
B1_1 C1_2 B4_2 B5_2 -111.95(12) . . . . ?
C2_2 C1_2 B4_2 B5_2 101.76(10) . . . . ?
B6_2 C1_2 B4_2 B5_2 36.90(10) . . . . ?
B3_2 C1_2 B4_2 B5_2 140.11(10) . . . . ?
B1_1 C1_2 B4_2 B8_2 146.55(11) . . . . ?
C2_2 C1_2 B4_2 B8_2 0.27(13) . . . . ?
B5_2 C1_2 B4_2 B8_2 -101.49(11) . . . . ?
B6_2 C1_2 B4_2 B8_2 -64.60(12) . . . . ?
B3_2 C1_2 B4_2 B8_2 38.62(10) . . . . ?
B1_1 C1_2 B4_2 B9_2 -150.56(11) . . . . ?
C2_2 C1_2 B4_2 B9_2 63.16(12) . . . . ?
B5_2 C1_2 B4_2 B9_2 -38.60(9) . . . . ?
B6_2 C1_2 B4_2 B9_2 -1.71(13) . . . . ?
B3_2 C1_2 B4_2 B9_2 101.51(11) . . . . ?
B1_1 C1_2 B5_2 B6_2 -108.31(12) . . . . ?
C2_2 C1_2 B5_2 B6_2 38.42(10) . . . . ?
B4_2 C1_2 B5_2 B6_2 140.50(11) . . . . ?
B3_2 C1_2 B5_2 B6_2 103.13(11) . . . . ?
B1_1 C1_2 B5_2 B4_2 111.18(12) . . . . ?
C2_2 C1_2 B5_2 B4_2 -102.09(11) . . . . ?
B6_2 C1_2 B5_2 B4_2 -140.50(11) . . . . ?
B3_2 C1_2 B5_2 B4_2 -37.37(10) . . . . ?
B1_1 C1_2 B5_2 B9_2 150.07(11) . . . . ?
C2_2 C1_2 B5_2 B9_2 -63.20(12) . . . . ?
B4_2 C1_2 B5_2 B9_2 38.88(10) . . . . ?
B6_2 C1_2 B5_2 B9_2 -101.62(11) . . . . ?
B3_2 C1_2 B5_2 B9_2 1.51(13) . . . . ?
B1_1 C1_2 B5_2 B10_2 -147.04(11) . . . . ?
C2_2 C1_2 B5_2 B10_2 -0.31(13) . . . . ?
B4_2 C1_2 B5_2 B10_2 101.78(11) . . . . ?
B6_2 C1_2 B5_2 B10_2 -38.72(10) . . . . ?
B3_2 C1_2 B5_2 B10_2 64.41(13) . . . . ?
B3_2 B4_2 B5_2 C1_2 35.68(9) . . . . ?
B8_2 B4_2 B5_2 C1_2 98.84(11) . . . . ?
B9_2 B4_2 B5_2 C1_2 136.16(11) . . . . ?
C1_2 B4_2 B5_2 B6_2 -35.26(9) . . . . ?
B3_2 B4_2 B5_2 B6_2 0.42(14) . . . . ?
B8_2 B4_2 B5_2 B6_2 63.58(13) . . . . ?
B9_2 B4_2 B5_2 B6_2 100.90(11) . . . . ?
C1_2 B4_2 B5_2 B9_2 -136.16(11) . . . . ?
B3_2 B4_2 B5_2 B9_2 -100.48(11) . . . . ?
B8_2 B4_2 B5_2 B9_2 -37.32(11) . . . . ?
C1_2 B4_2 B5_2 B10_2 -98.68(11) . . . . ?
B3_2 B4_2 B5_2 B10_2 -63.00(13) . . . . ?
B8_2 B4_2 B5_2 B10_2 0.16(14) . . . . ?
B9_2 B4_2 B5_2 B10_2 37.48(10) . . . . ?
C3_2 C2_2 B6_2 C1_2 109.81(13) . . . . ?
B3_2 C2_2 B6_2 C1_2 -34.65(10) . . . . ?
B7_2 C2_2 B6_2 C1_2 -102.98(12) . . . . ?
B11_2 C2_2 B6_2 C1_2 -139.50(11) . . . . ?
C3_2 C2_2 B6_2 B5_2 146.82(12) . . . . ?
C1_2 C2_2 B6_2 B5_2 37.01(9) . . . . ?
B3_2 C2_2 B6_2 B5_2 2.36(14) . . . . ?
B7_2 C2_2 B6_2 B5_2 -65.97(13) . . . . ?
B11_2 C2_2 B6_2 B5_2 -102.49(12) . . . . ?
C3_2 C2_2 B6_2 B10_2 -149.98(11) . . . . ?
C1_2 C2_2 B6_2 B10_2 100.21(11) . . . . ?
B3_2 C2_2 B6_2 B10_2 65.56(13) . . . . ?
B7_2 C2_2 B6_2 B10_2 -2.77(14) . . . . ?
B11_2 C2_2 B6_2 B10_2 -39.29(10) . . . . ?
C3_2 C2_2 B6_2 B11_2 -110.69(13) . . . . ?
C1_2 C2_2 B6_2 B11_2 139.50(11) . . . . ?
B3_2 C2_2 B6_2 B11_2 104.85(13) . . . . ?
B7_2 C2_2 B6_2 B11_2 36.52(11) . . . . ?
B1_1 C1_2 B6_2 C2_2 -110.24(12) . . . . ?
B4_2 C1_2 B6_2 C2_2 100.21(11) . . . . ?
B5_2 C1_2 B6_2 C2_2 137.44(11) . . . . ?
B3_2 C1_2 B6_2 C2_2 33.52(10) . . . . ?
B1_1 C1_2 B6_2 B5_2 112.32(11) . . . . ?
C2_2 C1_2 B6_2 B5_2 -137.44(11) . . . . ?
B4_2 C1_2 B6_2 B5_2 -37.23(10) . . . . ?
B3_2 C1_2 B6_2 B5_2 -103.92(11) . . . . ?
B1_1 C1_2 B6_2 B10_2 151.42(10) . . . . ?
C2_2 C1_2 B6_2 B10_2 -98.35(11) . . . . ?
B4_2 C1_2 B6_2 B10_2 1.86(13) . . . . ?
B5_2 C1_2 B6_2 B10_2 39.10(9) . . . . ?
B3_2 C1_2 B6_2 B10_2 -64.83(13) . . . . ?
B1_1 C1_2 B6_2 B11_2 -145.75(11) . . . . ?
C2_2 C1_2 B6_2 B11_2 -35.52(10) . . . . ?
B4_2 C1_2 B6_2 B11_2 64.69(13) . . . . ?
B5_2 C1_2 B6_2 B11_2 101.93(11) . . . . ?
B3_2 C1_2 B6_2 B11_2 -2.00(14) . . . . ?
C1_2 B5_2 B6_2 C2_2 -36.54(9) . . . . ?
B4_2 B5_2 B6_2 C2_2 -1.62(13) . . . . ?
B9_2 B5_2 B6_2 C2_2 62.26(12) . . . . ?
B10_2 B5_2 B6_2 C2_2 99.60(11) . . . . ?
B4_2 B5_2 B6_2 C1_2 34.92(9) . . . . ?
B9_2 B5_2 B6_2 C1_2 98.80(10) . . . . ?
B10_2 B5_2 B6_2 C1_2 136.14(10) . . . . ?
C1_2 B5_2 B6_2 B10_2 -136.14(10) . . . . ?
B4_2 B5_2 B6_2 B10_2 -101.21(11) . . . . ?
B9_2 B5_2 B6_2 B10_2 -37.34(9) . . . . ?
C1_2 B5_2 B6_2 B11_2 -98.52(11) . . . . ?
B4_2 B5_2 B6_2 B11_2 -63.59(13) . . . . ?
B9_2 B5_2 B6_2 B11_2 0.29(13) . . . . ?
B10_2 B5_2 B6_2 B11_2 37.62(10) . . . . ?
C3_2 C2_2 B7_2 B12_2 149.20(13) . . . . ?
C1_2 C2_2 B7_2 B12_2 -64.15(14) . . . . ?
B6_2 C2_2 B7_2 B12_2 2.99(16) . . . . ?
B3_2 C2_2 B7_2 B12_2 -102.32(13) . . . . ?
B11_2 C2_2 B7_2 B12_2 39.61(11) . . . . ?
C3_2 C2_2 B7_2 B11_2 109.59(14) . . . . ?
C1_2 C2_2 B7_2 B11_2 -103.76(11) . . . . ?
B6_2 C2_2 B7_2 B11_2 -36.62(11) . . . . ?
B3_2 C2_2 B7_2 B11_2 -141.92(11) . . . . ?
C3_2 C2_2 B7_2 B3_2 -108.48(14) . . . . ?
C1_2 C2_2 B7_2 B3_2 38.17(10) . . . . ?
B6_2 C2_2 B7_2 B3_2 105.31(12) . . . . ?
B11_2 C2_2 B7_2 B3_2 141.92(11) . . . . ?
C3_2 C2_2 B7_2 B8_2 -147.77(13) . . . . ?
C1_2 C2_2 B7_2 B8_2 -1.13(14) . . . . ?
B6_2 C2_2 B7_2 B8_2 66.01(13) . . . . ?
B3_2 C2_2 B7_2 B8_2 -39.29(10) . . . . ?
B11_2 C2_2 B7_2 B8_2 102.63(11) . . . . ?
C2_2 B7_2 B8_2 B3_2 38.87(9) . . . . ?
B12_2 B7_2 B8_2 B3_2 138.40(11) . . . . ?
B11_2 B7_2 B8_2 B3_2 100.85(12) . . . . ?
C2_2 B7_2 B8_2 B4_2 1.25(13) . . . . ?
B12_2 B7_2 B8_2 B4_2 100.77(11) . . . . ?
B11_2 B7_2 B8_2 B4_2 63.23(14) . . . . ?
B3_2 B7_2 B8_2 B4_2 -37.63(10) . . . . ?
C2_2 B7_2 B8_2 B9_2 -62.12(13) . . . . ?
B12_2 B7_2 B8_2 B9_2 37.40(10) . . . . ?
B11_2 B7_2 B8_2 B9_2 -0.14(15) . . . . ?
B3_2 B7_2 B8_2 B9_2 -101.00(12) . . . . ?
C2_2 B7_2 B8_2 B12_2 -99.52(11) . . . . ?
B11_2 B7_2 B8_2 B12_2 -37.54(11) . . . . ?
B3_2 B7_2 B8_2 B12_2 -138.40(11) . . . . ?
C1_2 B4_2 B8_2 B3_2 -38.67(10) . . . . ?
B5_2 B4_2 B8_2 B3_2 -100.85(11) . . . . ?
B9_2 B4_2 B8_2 B3_2 -138.09(12) . . . . ?
C1_2 B4_2 B8_2 B7_2 -0.95(13) . . . . ?
B3_2 B4_2 B8_2 B7_2 37.72(11) . . . . ?
B5_2 B4_2 B8_2 B7_2 -63.13(13) . . . . ?
B9_2 B4_2 B8_2 B7_2 -100.37(12) . . . . ?
C1_2 B4_2 B8_2 B9_2 99.42(11) . . . . ?
B3_2 B4_2 B8_2 B9_2 138.09(12) . . . . ?
B5_2 B4_2 B8_2 B9_2 37.24(10) . . . . ?
C1_2 B4_2 B8_2 B12_2 61.87(14) . . . . ?
B3_2 B4_2 B8_2 B12_2 100.54(13) . . . . ?
B5_2 B4_2 B8_2 B12_2 -0.31(15) . . . . ?
B9_2 B4_2 B8_2 B12_2 -37.55(11) . . . . ?
C1_2 B5_2 B9_2 B10_2 100.03(10) . . . . ?
B6_2 B5_2 B9_2 B10_2 37.28(9) . . . . ?
B4_2 B5_2 B9_2 B10_2 138.20(11) . . . . ?
C1_2 B5_2 B9_2 B12_2 62.32(12) . . . . ?
B6_2 B5_2 B9_2 B12_2 -0.43(13) . . . . ?
B4_2 B5_2 B9_2 B12_2 100.48(11) . . . . ?
B10_2 B5_2 B9_2 B12_2 -37.71(10) . . . . ?
C1_2 B5_2 B9_2 B8_2 -1.09(14) . . . . ?
B6_2 B5_2 B9_2 B8_2 -63.84(13) . . . . ?
B4_2 B5_2 B9_2 B8_2 37.08(10) . . . . ?
B10_2 B5_2 B9_2 B8_2 -101.12(12) . . . . ?
C1_2 B5_2 B9_2 B4_2 -38.17(9) . . . . ?
B6_2 B5_2 B9_2 B4_2 -100.92(11) . . . . ?
B10_2 B5_2 B9_2 B4_2 -138.20(11) . . . . ?
B3_2 B8_2 B9_2 B5_2 0.31(15) . . . . ?
B7_2 B8_2 B9_2 B5_2 63.59(13) . . . . ?
B4_2 B8_2 B9_2 B5_2 -37.03(10) . . . . ?
B12_2 B8_2 B9_2 B5_2 100.84(12) . . . . ?
B3_2 B8_2 B9_2 B10_2 -63.14(14) . . . . ?
B7_2 B8_2 B9_2 B10_2 0.14(14) . . . . ?
B4_2 B8_2 B9_2 B10_2 -100.49(11) . . . . ?
B12_2 B8_2 B9_2 B10_2 37.39(10) . . . . ?
B3_2 B8_2 B9_2 B12_2 -100.53(13) . . . . ?
B7_2 B8_2 B9_2 B12_2 -37.25(11) . . . . ?
B4_2 B8_2 B9_2 B12_2 -137.88(12) . . . . ?
B3_2 B8_2 B9_2 B4_2 37.34(11) . . . . ?
B7_2 B8_2 B9_2 B4_2 100.63(12) . . . . ?
B12_2 B8_2 B9_2 B4_2 137.88(12) . . . . ?
C1_2 B4_2 B9_2 B5_2 38.22(9) . . . . ?
B3_2 B4_2 B9_2 B5_2 101.04(11) . . . . ?
B8_2 B4_2 B9_2 B5_2 138.32(12) . . . . ?
C1_2 B4_2 B9_2 B10_2 0.87(13) . . . . ?
B3_2 B4_2 B9_2 B10_2 63.68(13) . . . . ?
B5_2 B4_2 B9_2 B10_2 -37.35(10) . . . . ?
B8_2 B4_2 B9_2 B10_2 100.97(12) . . . . ?
C1_2 B4_2 B9_2 B12_2 -62.50(13) . . . . ?
B3_2 B4_2 B9_2 B12_2 0.32(14) . . . . ?
B5_2 B4_2 B9_2 B12_2 -100.72(11) . . . . ?
B8_2 B4_2 B9_2 B12_2 37.60(11) . . . . ?
C1_2 B4_2 B9_2 B8_2 -100.10(12) . . . . ?
B3_2 B4_2 B9_2 B8_2 -37.28(11) . . . . ?
B5_2 B4_2 B9_2 B8_2 -138.32(12) . . . . ?
C2_2 B6_2 B10_2 B11_2 38.88(10) . . . . ?
C1_2 B6_2 B10_2 B11_2 99.60(11) . . . . ?
B5_2 B6_2 B10_2 B11_2 137.98(11) . . . . ?
C2_2 B6_2 B10_2 B9_2 -61.96(12) . . . . ?
C1_2 B6_2 B10_2 B9_2 -1.23(13) . . . . ?
B5_2 B6_2 B10_2 B9_2 37.15(9) . . . . ?
B11_2 B6_2 B10_2 B9_2 -100.84(11) . . . . ?
C2_2 B6_2 B10_2 B5_2 -99.10(11) . . . . ?
C1_2 B6_2 B10_2 B5_2 -38.38(9) . . . . ?
B11_2 B6_2 B10_2 B5_2 -137.98(11) . . . . ?
C2_2 B6_2 B10_2 B12_2 1.38(13) . . . . ?
C1_2 B6_2 B10_2 B12_2 62.10(13) . . . . ?
B5_2 B6_2 B10_2 B12_2 100.49(11) . . . . ?
B11_2 B6_2 B10_2 B12_2 -37.50(10) . . . . ?
B5_2 B9_2 B10_2 B6_2 -36.95(9) . . . . ?
B12_2 B9_2 B10_2 B6_2 100.82(11) . . . . ?
B8_2 B9_2 B10_2 B6_2 63.41(13) . . . . ?
B4_2 B9_2 B10_2 B6_2 0.23(13) . . . . ?
B5_2 B9_2 B10_2 B11_2 -100.44(11) . . . . ?
B12_2 B9_2 B10_2 B11_2 37.32(10) . . . . ?
B8_2 B9_2 B10_2 B11_2 -0.08(14) . . . . ?
B4_2 B9_2 B10_2 B11_2 -63.26(13) . . . . ?
B12_2 B9_2 B10_2 B5_2 137.77(11) . . . . ?
B8_2 B9_2 B10_2 B5_2 100.36(11) . . . . ?
B4_2 B9_2 B10_2 B5_2 37.18(9) . . . . ?
B5_2 B9_2 B10_2 B12_2 -137.77(11) . . . . ?
B8_2 B9_2 B10_2 B12_2 -37.41(10) . . . . ?
B4_2 B9_2 B10_2 B12_2 -100.58(11) . . . . ?
C1_2 B5_2 B10_2 B6_2 38.62(9) . . . . ?
B4_2 B5_2 B10_2 B6_2 100.61(11) . . . . ?
B9_2 B5_2 B10_2 B6_2 138.26(10) . . . . ?
C1_2 B5_2 B10_2 B11_2 1.08(14) . . . . ?
B6_2 B5_2 B10_2 B11_2 -37.54(10) . . . . ?
B4_2 B5_2 B10_2 B11_2 63.08(13) . . . . ?
B9_2 B5_2 B10_2 B11_2 100.72(11) . . . . ?
C1_2 B5_2 B10_2 B9_2 -99.64(11) . . . . ?
B6_2 B5_2 B10_2 B9_2 -138.26(10) . . . . ?
B4_2 B5_2 B10_2 B9_2 -37.65(10) . . . . ?
C1_2 B5_2 B10_2 B12_2 -61.95(13) . . . . ?
B6_2 B5_2 B10_2 B12_2 -100.57(11) . . . . ?
B4_2 B5_2 B10_2 B12_2 0.04(14) . . . . ?
B9_2 B5_2 B10_2 B12_2 37.69(10) . . . . ?
C3_2 C2_2 B11_2 B7_2 -110.78(15) . . . . ?
C1_2 C2_2 B11_2 B7_2 103.77(13) . . . . ?
B6_2 C2_2 B11_2 B7_2 141.66(12) . . . . ?
B3_2 C2_2 B11_2 B7_2 36.37(11) . . . . ?
C3_2 C2_2 B11_2 B12_2 -150.32(13) . . . . ?
C1_2 C2_2 B11_2 B12_2 64.23(13) . . . . ?
B6_2 C2_2 B11_2 B12_2 102.12(11) . . . . ?
B3_2 C2_2 B11_2 B12_2 -3.17(14) . . . . ?
B7_2 C2_2 B11_2 B12_2 -39.54(11) . . . . ?
C3_2 C2_2 B11_2 B10_2 146.72(13) . . . . ?
C1_2 C2_2 B11_2 B10_2 1.27(15) . . . . ?
B6_2 C2_2 B11_2 B10_2 39.16(10) . . . . ?
B3_2 C2_2 B11_2 B10_2 -66.13(14) . . . . ?
B7_2 C2_2 B11_2 B10_2 -102.50(13) . . . . ?
C3_2 C2_2 B11_2 B6_2 107.56(15) . . . . ?
C1_2 C2_2 B11_2 B6_2 -37.89(10) . . . . ?
B3_2 C2_2 B11_2 B6_2 -105.29(11) . . . . ?
B7_2 C2_2 B11_2 B6_2 -141.66(12) . . . . ?
B12_2 B7_2 B11_2 C2_2 -134.84(11) . . . . ?
B3_2 B7_2 B11_2 C2_2 -33.78(11) . . . . ?
B8_2 B7_2 B11_2 C2_2 -97.08(12) . . . . ?
C2_2 B7_2 B11_2 B12_2 134.84(11) . . . . ?
B3_2 B7_2 B11_2 B12_2 101.07(13) . . . . ?
B8_2 B7_2 B11_2 B12_2 37.77(11) . . . . ?
C2_2 B7_2 B11_2 B10_2 97.17(11) . . . . ?
B12_2 B7_2 B11_2 B10_2 -37.67(10) . . . . ?
B3_2 B7_2 B11_2 B10_2 63.39(15) . . . . ?
B8_2 B7_2 B11_2 B10_2 0.09(15) . . . . ?
C2_2 B7_2 B11_2 B6_2 33.85(10) . . . . ?
B12_2 B7_2 B11_2 B6_2 -101.00(12) . . . . ?
B3_2 B7_2 B11_2 B6_2 0.07(16) . . . . ?
B8_2 B7_2 B11_2 B6_2 -63.23(14) . . . . ?
B6_2 B10_2 B11_2 C2_2 -38.61(10) . . . . ?
B9_2 B10_2 B11_2 C2_2 61.78(13) . . . . ?
B5_2 B10_2 B11_2 C2_2 -1.41(15) . . . . ?
B12_2 B10_2 B11_2 C2_2 99.23(12) . . . . ?
B6_2 B10_2 B11_2 B7_2 -100.40(12) . . . . ?
B9_2 B10_2 B11_2 B7_2 0.00(14) . . . . ?
B5_2 B10_2 B11_2 B7_2 -63.19(14) . . . . ?
B12_2 B10_2 B11_2 B7_2 37.45(10) . . . . ?
B6_2 B10_2 B11_2 B12_2 -137.85(11) . . . . ?
B9_2 B10_2 B11_2 B12_2 -37.45(10) . . . . ?
B5_2 B10_2 B11_2 B12_2 -100.64(11) . . . . ?
B9_2 B10_2 B11_2 B6_2 100.39(11) . . . . ?
B5_2 B10_2 B11_2 B6_2 37.20(10) . . . . ?
B12_2 B10_2 B11_2 B6_2 137.85(11) . . . . ?
C1_2 B6_2 B11_2 C2_2 35.08(10) . . . . ?
B5_2 B6_2 B11_2 C2_2 97.29(11) . . . . ?
B10_2 B6_2 B11_2 C2_2 135.22(11) . . . . ?
C2_2 B6_2 B11_2 B7_2 -33.93(11) . . . . ?
C1_2 B6_2 B11_2 B7_2 1.14(14) . . . . ?
B5_2 B6_2 B11_2 B7_2 63.36(14) . . . . ?
B10_2 B6_2 B11_2 B7_2 101.29(13) . . . . ?
C2_2 B6_2 B11_2 B12_2 -97.32(12) . . . . ?
C1_2 B6_2 B11_2 B12_2 -62.24(13) . . . . ?
B5_2 B6_2 B11_2 B12_2 -0.03(14) . . . . ?
B10_2 B6_2 B11_2 B12_2 37.90(10) . . . . ?
C2_2 B6_2 B11_2 B10_2 -135.22(11) . . . . ?
C1_2 B6_2 B11_2 B10_2 -100.15(11) . . . . ?
B5_2 B6_2 B11_2 B10_2 -37.93(10) . . . . ?
C2_2 B7_2 B12_2 B11_2 -39.18(11) . . . . ?
B3_2 B7_2 B12_2 B11_2 -100.95(13) . . . . ?
B8_2 B7_2 B12_2 B11_2 -138.13(11) . . . . ?
C2_2 B7_2 B12_2 B10_2 -1.95(15) . . . . ?
B11_2 B7_2 B12_2 B10_2 37.23(10) . . . . ?
B3_2 B7_2 B12_2 B10_2 -63.72(15) . . . . ?
B8_2 B7_2 B12_2 B10_2 -100.89(12) . . . . ?
C2_2 B7_2 B12_2 B9_2 61.35(14) . . . . ?
B11_2 B7_2 B12_2 B9_2 100.53(12) . . . . ?
B3_2 B7_2 B12_2 B9_2 -0.42(16) . . . . ?
B8_2 B7_2 B12_2 B9_2 -37.59(11) . . . . ?
C2_2 B7_2 B12_2 B8_2 98.94(12) . . . . ?
B11_2 B7_2 B12_2 B8_2 138.13(11) . . . . ?
B3_2 B7_2 B12_2 B8_2 37.17(11) . . . . ?
C2_2 B11_2 B12_2 B7_2 39.04(10) . . . . ?
B10_2 B11_2 B12_2 B7_2 138.19(11) . . . . ?
B6_2 B11_2 B12_2 B7_2 100.57(12) . . . . ?
C2_2 B11_2 B12_2 B10_2 -99.15(11) . . . . ?
B7_2 B11_2 B12_2 B10_2 -138.19(11) . . . . ?
B6_2 B11_2 B12_2 B10_2 -37.63(10) . . . . ?
C2_2 B11_2 B12_2 B9_2 -61.76(12) . . . . ?
B7_2 B11_2 B12_2 B9_2 -100.81(11) . . . . ?
B10_2 B11_2 B12_2 B9_2 37.39(10) . . . . ?
B6_2 B11_2 B12_2 B9_2 -0.24(14) . . . . ?
C2_2 B11_2 B12_2 B8_2 1.66(14) . . . . ?
B7_2 B11_2 B12_2 B8_2 -37.38(10) . . . . ?
B10_2 B11_2 B12_2 B8_2 100.81(12) . . . . ?
B6_2 B11_2 B12_2 B8_2 63.18(13) . . . . ?
B6_2 B10_2 B12_2 B7_2 0.36(15) . . . . ?
B11_2 B10_2 B12_2 B7_2 -37.34(11) . . . . ?
B9_2 B10_2 B12_2 B7_2 100.72(12) . . . . ?
B5_2 B10_2 B12_2 B7_2 63.10(14) . . . . ?
B6_2 B10_2 B12_2 B11_2 37.70(10) . . . . ?
B9_2 B10_2 B12_2 B11_2 138.05(11) . . . . ?
B5_2 B10_2 B12_2 B11_2 100.43(11) . . . . ?
B6_2 B10_2 B12_2 B9_2 -100.36(11) . . . . ?
B11_2 B10_2 B12_2 B9_2 -138.05(11) . . . . ?
B5_2 B10_2 B12_2 B9_2 -37.62(10) . . . . ?
B6_2 B10_2 B12_2 B8_2 -62.97(14) . . . . ?
B11_2 B10_2 B12_2 B8_2 -100.67(12) . . . . ?
B9_2 B10_2 B12_2 B8_2 37.39(11) . . . . ?
B5_2 B10_2 B12_2 B8_2 -0.23(15) . . . . ?
B5_2 B9_2 B12_2 B7_2 -62.94(14) . . . . ?
B10_2 B9_2 B12_2 B7_2 -100.67(13) . . . . ?
B8_2 B9_2 B12_2 B7_2 37.54(11) . . . . ?
B4_2 B9_2 B12_2 B7_2 0.06(15) . . . . ?
B5_2 B9_2 B12_2 B11_2 0.41(13) . . . . ?
B10_2 B9_2 B12_2 B11_2 -37.32(10) . . . . ?
B8_2 B9_2 B12_2 B11_2 100.89(12) . . . . ?
B4_2 B9_2 B12_2 B11_2 63.42(13) . . . . ?
B5_2 B9_2 B12_2 B10_2 37.73(10) . . . . ?
B8_2 B9_2 B12_2 B10_2 138.21(12) . . . . ?
B4_2 B9_2 B12_2 B10_2 100.74(11) . . . . ?
B5_2 B9_2 B12_2 B8_2 -100.48(12) . . . . ?
B10_2 B9_2 B12_2 B8_2 -138.21(12) . . . . ?
B4_2 B9_2 B12_2 B8_2 -37.48(10) . . . . ?
B3_2 B8_2 B12_2 B7_2 -37.13(11) . . . . ?
B4_2 B8_2 B12_2 B7_2 -100.26(13) . . . . ?
B9_2 B8_2 B12_2 B7_2 -137.92(12) . . . . ?
B3_2 B8_2 B12_2 B11_2 0.28(15) . . . . ?
B7_2 B8_2 B12_2 B11_2 37.42(11) . . . . ?
B4_2 B8_2 B12_2 B11_2 -62.84(14) . . . . ?
B9_2 B8_2 B12_2 B11_2 -100.51(12) . . . . ?
B3_2 B8_2 B12_2 B10_2 63.46(14) . . . . ?
B7_2 B8_2 B12_2 B10_2 100.59(13) . . . . ?
B4_2 B8_2 B12_2 B10_2 0.34(16) . . . . ?
B9_2 B8_2 B12_2 B10_2 -37.33(11) . . . . ?
B3_2 B8_2 B12_2 B9_2 100.79(12) . . . . ?
B7_2 B8_2 B12_2 B9_2 137.92(12) . . . . ?
B4_2 B8_2 B12_2 B9_2 37.66(11) . . . . ?
C3_2 C2_2 B3_2 C1_2 -109.50(13) . . . . ?
B6_2 C2_2 B3_2 C1_2 34.57(10) . . . . ?
B7_2 C2_2 B3_2 C1_2 139.30(11) . . . . ?
B11_2 C2_2 B3_2 C1_2 103.00(11) . . . . ?
C3_2 C2_2 B3_2 B8_2 150.85(12) . . . . ?
C1_2 C2_2 B3_2 B8_2 -99.65(11) . . . . ?
B6_2 C2_2 B3_2 B8_2 -65.08(14) . . . . ?
B7_2 C2_2 B3_2 B8_2 39.65(10) . . . . ?
B11_2 C2_2 B3_2 B8_2 3.35(14) . . . . ?
C3_2 C2_2 B3_2 B4_2 -146.17(12) . . . . ?
C1_2 C2_2 B3_2 B4_2 -36.67(9) . . . . ?
B6_2 C2_2 B3_2 B4_2 -2.10(14) . . . . ?
B7_2 C2_2 B3_2 B4_2 102.63(11) . . . . ?
B11_2 C2_2 B3_2 B4_2 66.34(13) . . . . ?
C3_2 C2_2 B3_2 B7_2 111.20(14) . . . . ?
C1_2 C2_2 B3_2 B7_2 -139.30(11) . . . . ?
B6_2 C2_2 B3_2 B7_2 -104.73(12) . . . . ?
B11_2 C2_2 B3_2 B7_2 -36.29(11) . . . . ?
B1_1 C1_2 B3_2 C2_2 110.43(12) . . . . ?
B4_2 C1_2 B3_2 C2_2 -137.54(10) . . . . ?
B5_2 C1_2 B3_2 C2_2 -99.94(11) . . . . ?
B6_2 C1_2 B3_2 C2_2 -33.55(10) . . . . ?
B1_1 C1_2 B3_2 B8_2 -150.95(11) . . . . ?
C2_2 C1_2 B3_2 B8_2 98.61(12) . . . . ?
B4_2 C1_2 B3_2 B8_2 -38.92(11) . . . . ?
B5_2 C1_2 B3_2 B8_2 -1.32(14) . . . . ?
B6_2 C1_2 B3_2 B8_2 65.06(14) . . . . ?
B1_1 C1_2 B3_2 B4_2 -112.03(12) . . . . ?
C2_2 C1_2 B3_2 B4_2 137.54(10) . . . . ?
B5_2 C1_2 B3_2 B4_2 37.60(10) . . . . ?
B6_2 C1_2 B3_2 B4_2 103.98(11) . . . . ?
B1_1 C1_2 B3_2 B7_2 146.02(11) . . . . ?
C2_2 C1_2 B3_2 B7_2 35.59(11) . . . . ?
B4_2 C1_2 B3_2 B7_2 -101.95(12) . . . . ?
B5_2 C1_2 B3_2 B7_2 -64.35(14) . . . . ?
B6_2 C1_2 B3_2 B7_2 2.03(15) . . . . ?
B7_2 B8_2 B3_2 C2_2 -39.05(10) . . . . ?
B4_2 B8_2 B3_2 C2_2 98.60(11) . . . . ?
B9_2 B8_2 B3_2 C2_2 61.11(14) . . . . ?
B12_2 B8_2 B3_2 C2_2 -2.12(14) . . . . ?
B7_2 B8_2 B3_2 C1_2 -99.57(12) . . . . ?
B4_2 B8_2 B3_2 C1_2 38.08(10) . . . . ?
B9_2 B8_2 B3_2 C1_2 0.58(15) . . . . ?
B12_2 B8_2 B3_2 C1_2 -62.64(14) . . . . ?
B7_2 B8_2 B3_2 B4_2 -137.65(11) . . . . ?
B9_2 B8_2 B3_2 B4_2 -37.50(11) . . . . ?
B12_2 B8_2 B3_2 B4_2 -100.72(12) . . . . ?
B4_2 B8_2 B3_2 B7_2 137.65(11) . . . . ?
B9_2 B8_2 B3_2 B7_2 100.16(12) . . . . ?
B12_2 B8_2 B3_2 B7_2 36.93(11) . . . . ?
C1_2 B4_2 B3_2 C2_2 36.33(9) . . . . ?
B5_2 B4_2 B3_2 C2_2 0.95(13) . . . . ?
B8_2 B4_2 B3_2 C2_2 -99.81(11) . . . . ?
B9_2 B4_2 B3_2 C2_2 -62.36(13) . . . . ?
B5_2 B4_2 B3_2 C1_2 -35.37(9) . . . . ?
B8_2 B4_2 B3_2 C1_2 -136.14(11) . . . . ?
B9_2 B4_2 B3_2 C1_2 -98.69(11) . . . . ?
C1_2 B4_2 B3_2 B8_2 136.14(11) . . . . ?
B5_2 B4_2 B3_2 B8_2 100.77(11) . . . . ?
B9_2 B4_2 B3_2 B8_2 37.45(10) . . . . ?
C1_2 B4_2 B3_2 B7_2 98.11(12) . . . . ?
B5_2 B4_2 B3_2 B7_2 62.73(14) . . . . ?
B8_2 B4_2 B3_2 B7_2 -38.03(11) . . . . ?
B9_2 B4_2 B3_2 B7_2 -0.58(15) . . . . ?
B12_2 B7_2 B3_2 C2_2 97.46(12) . . . . ?
B11_2 B7_2 B3_2 C2_2 33.88(11) . . . . ?
B8_2 B7_2 B3_2 C2_2 134.97(11) . . . . ?
C2_2 B7_2 B3_2 C1_2 -35.13(10) . . . . ?
B12_2 B7_2 B3_2 C1_2 62.33(15) . . . . ?
B11_2 B7_2 B3_2 C1_2 -1.25(16) . . . . ?
B8_2 B7_2 B3_2 C1_2 99.84(12) . . . . ?
C2_2 B7_2 B3_2 B8_2 -134.97(11) . . . . ?
B12_2 B7_2 B3_2 B8_2 -37.51(11) . . . . ?
B11_2 B7_2 B3_2 B8_2 -101.09(12) . . . . ?
C2_2 B7_2 B3_2 B4_2 -96.83(11) . . . . ?
B12_2 B7_2 B3_2 B4_2 0.63(16) . . . . ?
B11_2 B7_2 B3_2 B4_2 -62.95(15) . . . . ?
B8_2 B7_2 B3_2 B4_2 38.14(11) . . . . ?
C12_1 B1_1 O1_3 C2_3 54.17(16) . . . . ?
C1_1 B1_1 O1_3 C2_3 -57.27(17) . . . . ?
C1_2 B1_1 O1_3 C2_3 177.97(12) . . . . ?
B1_1 O1_3 C2_3 C3_3 6.7(2) . . . . ?
B1_1 O1_3 C2_3 C1_3 -172.35(11) . . . . ?
C3_4 C1_4 C2_4 C3_4 -0.2(3) 2_775 . . . ?
C1_4 C2_4 C3_4 C1_4 0.2(3) . . . 2_775 ?
